data_2224852
loop_
_publ_author_name
'Huang, Ya-Xi'
'Liu, Jin-You'
'Mi, Jin-Xiao'
'Zhao, Jing-Tai'

_publ_section_title
;
 (Ga~0.71~B~0.29~)PO~4~ with a high-cristobalite-type structure refined
 from powder data
;
_journal_coeditor_code BR2131
_journal_issue 2
_journal_name_full 'Acta Crystallographica Section E'
_journal_page_first i4
_journal_paper_doi 10.1107/S1600536810000358
_journal_volume 66
_journal_year 2010
_chemical_formula_iupac '(Ga0.71 B0.29) P O4'
_chemical_formula_structural 'B0.29 Ga0.71 P O4'
_chemical_formula_sum 'B0.29 Ga0.71 O4 P'
_chemical_formula_weight 147.61
_chemical_name_systematic
;
gallium boron phosphate
;
_space_group_IT_number 81
_symmetry_cell_setting tetragonal
_symmetry_space_group_name_Hall 'P -4'
_symmetry_space_group_name_H-M 'P -4'
_cell_angle_alpha 90.0
_cell_angle_beta 90.0
_cell_angle_gamma 90.0
_cell_formula_units_Z 2
_cell_length_a 4.73430(10)
_cell_length_b 4.73430(10)
_cell_length_c 7.0896(4)
_cell_measurement_temperature 293
_cell_volume 158.903(10)
_computing_cell_refinement 'PLEASE SUPPLY'
_computing_data_collection 'PLEASE SUPPLY'
_computing_data_reduction 'GSAS (Larson & Von Dreele, 2004)'
_computing_molecular_graphics 'DIAMOND (Brandenburg, 2005)'
_computing_publication_material 'PLEASE SUPPLY'
_computing_structure_refinement 'GSAS (Larson & Von Dreele, 2004)'
_computing_structure_solution 'PLEASE SUPPLY'
_diffrn_ambient_temperature 293
_diffrn_measurement_device_type 'Rigaku-D/max automatic powder diffractometer'
_diffrn_radiation_monochromator graphite
_exptl_absorpt_coefficient_mu 12.845
_exptl_absorpt_correction_T_max 1.00000
_exptl_absorpt_correction_T_min 1.00000
_exptl_absorpt_process_details
;
No correction is applied.
;
_exptl_crystal_colour white
_exptl_crystal_density_diffrn 3.084
_exptl_crystal_F_000 140.4
_pd_calc_method 'Rietveld Refinement'
_pd_char_colour white
_pd_instr_location
;
?
;
_pd_meas_2theta_range_inc 0.01
_pd_meas_2theta_range_max 99.99
_pd_meas_2theta_range_min 15.0
_pd_meas_scan_method step
_pd_phase_name (Ga~0.71~B~0.29~)PO~4~
_pd_proc_2theta_range_inc 0.01
_pd_proc_2theta_range_max 100.01594
_pd_proc_2theta_range_min 15.02594
_pd_proc_info_datetime 2009-04-02T07:38:58
_pd_proc_info_excluded_regions ' ?'
_pd_proc_ls_background_function
;The background function is a cosine Fourier series with a leading constant
 term.
I~b~= B~1~+\SB~j~cos[P*(j-1)] (j=2-9), here P = 2\q,
B~j~ (j = 1-9)
 values are given below: 1: 935.903 2: -1634.98 3: 1422.47 4: -1094.93 5:
 681.394 6: -358.046 7: 116.953 8: -17.2104 9: -22.9558
;
_pd_proc_ls_peak_cutoff 0.01000
_pd_proc_ls_profile_function
;
Thompson <i>et al.</i> (1987); Finger <i>et al.</i> (1994);
Stephens et al. (1999)
;
_pd_proc_ls_prof_R_factor 0.0756
_pd_proc_ls_prof_wR_expected 0.0722
_pd_proc_ls_prof_wR_factor 0.1292
_pd_proc_number_of_points 8500
_pd_spec_mounting 'packed powder pellet'
_pd_spec_mount_mode reflection
_pd_spec_shape 'flat sheet'
_pd_spec_size_axial 10
_pd_spec_size_equat 10
_pd_spec_size_thick 1
_refine_ls_goodness_of_fit_all 1.79
_refine_ls_matrix_type full
_refine_ls_number_parameters 35
_refine_ls_number_restraints 2
_refine_ls_shift/su_max 0.001
_refine_ls_shift/su_mean 0.001
_cod_data_source_file br2131.cif
_cod_data_source_block I
_cod_depositor_comments
;
The following automatic conversions were performed:
'_geom_bond_publ_flag' value 'N' changed to 'n' according to
'/home/saulius/struct/CIF-dictionaries/cif_core.dic' dictionary named
'cif_core.dic' version 2.4.1 from 2010-06-29 (16
times).

'_geom_bond_publ_flag' value 'Y' changed to 'y' according to
'/home/saulius/struct/CIF-dictionaries/cif_core.dic' dictionary named
'cif_core.dic' version 2.4.1 from 2010-06-29 (3
times).

'_geom_angle_publ_flag' value 'N' changed to 'n' according to
'/home/saulius/struct/CIF-dictionaries/cif_core.dic' dictionary named
'cif_core.dic' version 2.4.1 from 2010-06-29 (34 times).

Automatic conversion script
Id: cif_fix_enum 1527 2010-12-29 10:47:43Z saulius 

The following automatic conversions were performed:

'_geom_bond_publ_flag' value 'N' changed to 'n' according to
/home/saulius/struct/CIF-dictionaries/cif_core.dic dictionary named
'cif_core.dic' version 2.4.1 from 2010-06-29 (16
times).

'_geom_bond_publ_flag' value 'Y' changed to 'y' according to
/home/saulius/struct/CIF-dictionaries/cif_core.dic dictionary named
'cif_core.dic' version 2.4.1 from 2010-06-29 (3
times).

'_geom_angle_publ_flag' value 'N' changed to 'n' according
to /home/saulius/struct/CIF-dictionaries/cif_core.dic dictionary
named 'cif_core.dic' version 2.4.1 from 2010-06-29 (34 times).

Automatic conversion script
Id: cif_fix_values 1715 2011-07-08 13:25:40Z adriana 
;
_cod_original_cell_volume 158.900(10)
_cod_original_formula_sum 'B0.29 Ga0.71 O4 P1'
_cod_database_code 2224852

loop_
_symmetry_equiv_pos_site_id
_symmetry_equiv_pos_as_xyz
1 +x,+y,+z
2 +y,-x,-z
3 -x,-y,+z
4 -y,+x,-z

loop_
_atom_site_type_symbol
_atom_site_label
_atom_site_fract_x
_atom_site_fract_y
_atom_site_fract_z
_atom_site_U_iso_or_equiv
_atom_site_thermal_displace_type
_atom_site_occupancy
Ga Ga1 0.5 0.5 0.0 0.0347(12) Uiso 0.7002(4)
Ga Ga2 0.0 0.0 0.5 0.0406(11) Uiso 0.7179(3)
P P1 0.5 0.0 0.7456(5) 0.0447(12) Uiso 1.0
O O1 0.7299(3) 0.1326(3) 0.6304(5) 0.0493(15) Uiso 1.0
O O2 0.6286(3) 0.7718(4) 0.8669(5) 0.0511(16) Uiso 1.0
B B1 0.5 0.5 0.0 0.0347(12) Uiso 0.2998(4)
B B2 0.0 0.0 0.5 0.0406(11) Uiso 0.2821(3)

loop_
_atom_type_symbol
_atom_type_scat_dispersion_real
_atom_type_scat_dispersion_imag
_atom_type_scat_source
Ga 0.000 0.000 International_Tables_Vol_C
P 0.000 0.000 International_Tables_Vol_C
O 0.000 0.000 International_Tables_Vol_C
B 0.000 0.000 International_Tables_Vol_C

loop_
_diffrn_radiation_type
_diffrn_radiation_wavelength
'Cu K\a~1~' 1.540500
'Cu K\a~2~' 1.544300

loop_
_geom_angle_atom_site_label_1
_geom_angle_atom_site_label_2
_geom_angle_atom_site_label_3
_geom_angle_site_symmetry_1
_geom_angle_site_symmetry_2
_geom_angle_site_symmetry_3
_geom_angle
_geom_angle_publ_flag
O2 (Ga/B)1 O2 1_554 . 2_566 107.765(2) n
O2 (Ga/B)1 O2 1_554 . 3_664 112.941(3) n
O2 (Ga/B)1 O2 1_554 . 4_656 107.765(2) n
O2 (Ga/B)1 O2 2_566 . 3_664 107.765(2) n
O2 (Ga/B)1 O2 2_566 . 4_656 112.941(3) n
O2 (Ga/B)1 O2 3_664 . 4_656 107.765(2) n
O1 (Ga/B)2 O1 1_455 . 2_566 107.239(2) n
O1 (Ga/B)2 O1 1_455 . 3_655 114.035(3) n
O1 (Ga/B)2 O1 1_455 . 4_546 107.239(2) n
O1 (Ga/B)2 O1 2_566 . 3_655 107.239(2) n
O1 (Ga/B)2 O1 2_566 . 4_546 114.035(3) n
O1 (Ga/B)2 O1 3_655 . 4_546 107.239(2) n
O1 P1 O1 1_555 . 3_655 113.942(3) n
O1 P1 O2 1_555 . 1_545 108.506(2) n
O1 P1 O2 1_555 . 3_665 107.696(2) n
O1 P1 O2 3_655 . 1_545 107.696(2) n
O1 P1 O2 3_655 . 3_665 108.506(2) n
O2 P1 O2 1_545 . 3_665 110.502(4) n
(Ga/B)2 O1 P1 1_655 . 1_555 133.5410(10) n
P1 O1 B2 1_555 . 1_655 133.5410(10) n
(Ga/B)1 O2 P1 1_556 . 1_565 135.2670(10) n
P1 O2 B1 1_565 . 1_556 135.2670(10) n
O2 B1 O2 1_554 . 2_566 107.765(2) n
O2 B1 O2 1_554 . 3_664 112.941(3) n
O2 B1 O2 1_554 . 4_656 107.765(2) n
O2 B1 O2 2_566 . 3_664 107.765(2) n
O2 B1 O2 2_566 . 4_656 112.941(3) n
O2 B1 O2 3_664 . 4_656 107.765(2) n
O1 B2 O1 1_455 . 2_566 107.239(2) n
O1 B2 O1 1_455 . 3_655 114.035(3) n
O1 B2 O1 1_455 . 4_546 107.239(2) n
O1 B2 O1 2_566 . 3_655 107.239(2) n
O1 B2 O1 2_566 . 4_546 114.035(3) n
O1 B2 O1 3_655 . 4_546 107.239(2) n

loop_
_geom_bond_atom_site_label_1
_geom_bond_atom_site_label_2
_geom_bond_site_symmetry_1
_geom_bond_site_symmetry_2
_geom_bond_distance
_geom_bond_publ_flag
(Ga/B)1 P1 . 1_554 2.9759(8) n
(Ga/B)1 P1 . 1_564 2.9759(8) n
(Ga/B)1 P1 . 2_566 2.9759(8) n
(Ga/B)1 P1 . 2_666 2.9759(8) n
(Ga/B)1 O2 . 1_554 1.7079(5) y
(Ga/B)1 O2 . 2_566 1.7079(5) n
(Ga/B)1 O2 . 3_664 1.7079(5) n
(Ga/B)1 O2 . 4_656 1.7079(5) n
(Ga/B)2 P1 . 1_455 2.9386(8) n
(Ga/B)2 P1 . 1_555 2.9386(8) n
(Ga/B)2 P1 . 2_556 2.9386(8) n
(Ga/B)2 P1 . 2_566 2.9386(8) n
(Ga/B)2 O1 . 1_455 1.6979(5) y
(Ga/B)2 O1 . 2_566 1.6979(5) n
(Ga/B)2 O1 . 3_655 1.6979(5) n
(Ga/B)2 O1 . 4_546 1.6979(5) n
P1 O1 . 1_555 1.499(3) y
P1 O1 . 3_655 1.499(3) n
P1 O2 . 1_545 1.509(3) n
P1 O2 . 3_665 1.509(3) n
B1 O2 . 1_554 1.7079(5) n
B1 O2 . 2_566 1.7079(5) n
B1 O2 . 3_664 1.7079(5) n
B1 O2 . 4_656 1.7079(5) n
B2 O1 . 1_455 1.6979(5) n
B2 O1 . 2_566 1.6979(5) n
B2 O1 . 3_655 1.6979(5) n
B2 O1 . 4_546 1.6979(5) n
